data_2023214
loop_
_publ_author_name
'D\"oring, Cindy'
'Jones, Peter G.'

_publ_section_title
;
 Crystal structures of seven gold(III) complexes of the form LAuX 3 (L =
 substituted pyridine, X = Cl or Br)
;
_journal_coeditor_code WM5729
_journal_issue 8
_journal_name_full 'Acta Crystallographica Section E Crystallographic Communications'
_journal_page_first 894
_journal_page_last 909
_journal_paper_doi 10.1107/S2056989024007266
_journal_volume 80
_journal_year 2024
_chemical_formula_iupac '[Au Cl3 (C6 H7 N)]'
_chemical_formula_moiety 'C6 H7 Au Cl3 N'
_chemical_formula_sum 'C6 H7 Au Cl3 N'
_chemical_formula_weight 396.44
_chemical_name_systematic
;
Trichlorido(2-methylpyridine-\k<i>N</i>)gold(III)
;
_space_group_crystal_system monoclinic
_space_group_IT_number 14
_space_group_name_Hall '-P 2yn'
_space_group_name_H-M_alt 'P 1 21/n 1'
_atom_sites_solution_hydrogens geom
_atom_sites_solution_primary direct
_atom_sites_solution_secondary difmap
_audit_creation_method SHELXL-2019/3
_cell_angle_alpha 90
_cell_angle_beta 95.860(8)
_cell_angle_gamma 90
_cell_formula_units_Z 4
_cell_length_a 7.6852(7)
_cell_length_b 14.3992(12)
_cell_length_c 8.7963(7)
_cell_measurement_reflns_used 9050
_cell_measurement_temperature 100(2)
_cell_measurement_theta_max 29.9400
_cell_measurement_theta_min 2.9960
_cell_volume 968.32(14)
_computing_cell_refinement
;
CrysAlisPro, Version 1.171.41.93a (Rigaku OD, 2020)
;
_computing_data_collection
;
CrysAlisPro, Version 1.171.41.93a (Rigaku OD, 2020)
;
_computing_data_reduction
;
CrysAlisPro, Version 1.171.41.93a (Rigaku OD, 2020)
;
_computing_molecular_graphics
;
Bruker XP, Version 5.1 (Bruker, 1998)
;
_computing_publication_material
;
SHELXL-2019/3 (Sheldrick, 2015)
;
_computing_structure_refinement
;
SHELXL-2019/3 (Sheldrick, 2015)
;
_computing_structure_solution
;
SHELXS-97 (Sheldrick, 2008)
;
_diffrn_ambient_temperature 100(2)
_diffrn_detector_area_resol_mean 16.1419
_diffrn_measured_fraction_theta_full 0.986
_diffrn_measured_fraction_theta_max 0.985
_diffrn_measurement_device_type 'Oxford Diffraction Xcalibur, Eos'
_diffrn_measurement_method '\w scans'
_diffrn_radiation_monochromator graphite
_diffrn_radiation_type MoK\a
_diffrn_radiation_wavelength 0.71073
_diffrn_reflns_av_R_equivalents -
_diffrn_reflns_av_unetI/netI 0.0436
_diffrn_reflns_limit_h_max 10
_diffrn_reflns_limit_h_min -10
_diffrn_reflns_limit_k_max 19
_diffrn_reflns_limit_k_min -19
_diffrn_reflns_limit_l_max 11
_diffrn_reflns_limit_l_min -11
_diffrn_reflns_number 3572
_diffrn_reflns_theta_full 28.000
_diffrn_reflns_theta_max 28.275
_diffrn_reflns_theta_min 3.355
_diffrn_source 'Enhance (Mo) X-ray Source'
_exptl_absorpt_coefficient_mu 15.956
_exptl_absorpt_correction_T_max 1.00000
_exptl_absorpt_correction_T_min 0.33290
_exptl_absorpt_correction_type multi-scan
_exptl_absorpt_process_details
;
(CrysAlisPro; Rigaku OD, 2020)
;
_exptl_crystal_colour yellow
_exptl_crystal_density_diffrn 2.719
_exptl_crystal_density_method 'not measured'
_exptl_crystal_description needle
_exptl_crystal_F_000 720
_exptl_crystal_size_max 0.30
_exptl_crystal_size_mid 0.03
_exptl_crystal_size_min 0.02
_refine_diff_density_max 1.861
_refine_diff_density_min -0.865
_refine_ls_extinction_method none
_refine_ls_goodness_of_fit_ref 0.927
_refine_ls_hydrogen_treatment constr
_refine_ls_matrix_type full
_refine_ls_number_parameters 102
_refine_ls_number_reflns 3572
_refine_ls_number_restraints 0
_refine_ls_restrained_S_all 0.927
_refine_ls_R_factor_all 0.0314
_refine_ls_R_factor_gt 0.0238
_refine_ls_shift/su_max 0.001
_refine_ls_shift/su_mean 0.000
_refine_ls_structure_factor_coef Fsqd
_refine_ls_weighting_details 'w=1/[\s^2^(Fo^2^)+(0.0243P)^2^] where P=(Fo^2^+2Fc^2^)/3'
_refine_ls_weighting_scheme calc
_refine_ls_wR_factor_gt 0.0482
_refine_ls_wR_factor_ref 0.0491
_reflns_number_gt 2943
_reflns_number_total 3572
_reflns_threshold_expression 'I > 2\s(I)'
_cod_data_source_file wm5729.cif
_cod_data_source_block 1a
_cod_original_sg_symbol_H-M 'P 21/n'
_cod_database_code 2023214
_shelx_space_group_comment
;
The symmetry employed for this shelxl refinement is uniquely defined
by the following loop, which should always be used as a source of
symmetry information in preference to the above space-group names.
They are only intended as comments.
;
_shelx_estimated_absorpt_t_min 0.087
_shelx_estimated_absorpt_t_max 0.741

loop_
_space_group_symop_operation_xyz
'x, y, z'
'-x+1/2, y+1/2, -z+1/2'
'-x, -y, -z'
'x-1/2, -y-1/2, z-1/2'

loop_
_atom_site_type_symbol
_atom_site_label
_atom_site_fract_x
_atom_site_fract_y
_atom_site_fract_z
_atom_site_U_iso_or_equiv
_atom_site_adp_type
_atom_site_calc_flag
_atom_site_occupancy
_atom_site_disorder_assembly
_atom_site_disorder_group
Au Au1 0.31798(3) 0.60929(2) 0.91424(2) 0.01336(6) Uani d 1 . .
Cl Cl1 0.3814(2) 0.68716(10) 1.13752(16) 0.0235(3) Uani d 1 . .
Cl Cl2 0.60819(18) 0.59459(10) 0.88550(16) 0.0216(3) Uani d 1 . .
Cl Cl3 0.02767(19) 0.62595(10) 0.93062(17) 0.0228(3) Uani d 1 . .
N N11 0.2625(6) 0.5372(3) 0.7158(5) 0.0145(10) Uani d 1 . .
C C12 0.2733(7) 0.5754(4) 0.5791(7) 0.0180(13) Uani d 1 . .
C C13 0.2423(8) 0.5203(4) 0.4490(7) 0.0213(13) Uani d 1 . .
H H13 0.249795 0.546607 0.350865 0.026 Uiso calc 1 . .
C C14 0.2010(8) 0.4280(4) 0.4621(7) 0.0240(14) Uani d 1 . .
H H14 0.181597 0.390143 0.373554 0.029 Uiso calc 1 . .
C C15 0.1879(8) 0.3911(4) 0.6045(7) 0.0268(14) Uani d 1 . .
H H15 0.157140 0.327702 0.615089 0.032 Uiso calc 1 . .
C C16 0.2193(8) 0.4459(4) 0.7300(7) 0.0217(14) Uani d 1 . .
H H16 0.211063 0.420448 0.828621 0.026 Uiso calc 1 . .
C C17 0.3146(8) 0.6764(4) 0.5693(7) 0.0251(15) Uani d 1 . .
H H17A 0.228129 0.712469 0.618885 0.038 Uiso calc 1 . .
H H17B 0.311091 0.694740 0.461793 0.038 Uiso calc 1 . .
H H17C 0.431574 0.688223 0.620934 0.038 Uiso calc 1 . .

loop_
_atom_site_aniso_label
_atom_site_aniso_U_11
_atom_site_aniso_U_22
_atom_site_aniso_U_33
_atom_site_aniso_U_12
_atom_site_aniso_U_13
_atom_site_aniso_U_23
Au1 0.01501(10) 0.01177(10) 0.01354(10) -0.00077(10) 0.00270(8) -0.00073(11)
Cl1 0.0311(9) 0.0223(8) 0.0167(7) -0.0007(6) 0.0013(6) -0.0037(6)
Cl2 0.0161(7) 0.0276(9) 0.0207(7) -0.0037(6) 0.0009(6) -0.0014(6)
Cl3 0.0179(7) 0.0270(9) 0.0239(8) 0.0025(6) 0.0035(6) -0.0025(7)
N11 0.015(3) 0.017(2) 0.012(2) 0.0020(19) 0.0009(19) 0.0006(19)
C12 0.015(3) 0.014(3) 0.024(3) -0.001(2) 0.003(3) 0.003(2)
C13 0.023(4) 0.030(4) 0.011(3) 0.001(3) 0.002(2) -0.001(3)
C14 0.030(4) 0.025(3) 0.017(3) -0.001(3) 0.002(3) -0.005(3)
C15 0.038(4) 0.015(3) 0.028(4) -0.001(3) 0.003(3) 0.002(3)
C16 0.027(4) 0.020(3) 0.017(3) -0.003(3) -0.001(3) 0.001(3)
C17 0.039(4) 0.022(3) 0.014(3) 0.000(3) 0.001(3) 0.002(3)

loop_
_atom_type_symbol
_atom_type_description
_atom_type_scat_dispersion_real
_atom_type_scat_dispersion_imag
_atom_type_scat_source
C C 0.0033 0.0016 'International Tables Vol C Tables 4.2.6.8 and 6.1.1.4'
H H 0.0000 0.0000 'International Tables Vol C Tables 4.2.6.8 and 6.1.1.4'
N N 0.0061 0.0033 'International Tables Vol C Tables 4.2.6.8 and 6.1.1.4'
Cl Cl 0.1484 0.1585 'International Tables Vol C Tables 4.2.6.8 and 6.1.1.4'
Au Au -2.0133 8.8022 'International Tables Vol C Tables 4.2.6.8 and 6.1.1.4'

loop_
_geom_angle_atom_site_label_1
_geom_angle_atom_site_label_2
_geom_angle_atom_site_label_3
_geom_angle_site_symmetry_1
_geom_angle_site_symmetry_3
_geom_angle
_geom_angle_publ_flag
N11 Au1 Cl3 . . 89.27(13) y
N11 Au1 Cl1 . . 178.94(13) y
Cl3 Au1 Cl1 . . 91.06(6) y
N11 Au1 Cl2 . . 88.81(13) y
Cl3 Au1 Cl2 . . 177.20(5) y
Cl1 Au1 Cl2 . . 90.91(5) y
C12 N11 C16 . . 121.2(5) y
C12 N11 Au1 . . 122.4(4) ?
C16 N11 Au1 . . 116.4(4) ?
N11 C12 C13 . . 119.0(5) ?
N11 C12 C17 . . 119.2(5) ?
C13 C12 C17 . . 121.8(5) ?
C14 C13 C12 . . 120.2(6) ?
C14 C13 H13 . . 119.9 ?
C12 C13 H13 . . 119.9 ?
C13 C14 C15 . . 119.3(6) ?
C13 C14 H14 . . 120.3 ?
C15 C14 H14 . . 120.3 ?
C16 C15 C14 . . 119.5(6) ?
C16 C15 H15 . . 120.2 ?
C14 C15 H15 . . 120.2 ?
C15 C16 N11 . . 120.7(6) ?
C15 C16 H16 . . 119.7 ?
N11 C16 H16 . . 119.7 ?
C12 C17 H17A . . 109.5 ?
C12 C17 H17B . . 109.5 ?
H17A C17 H17B . . 109.5 ?
C12 C17 H17C . . 109.5 ?
H17A C17 H17C . . 109.5 ?
H17B C17 H17C . . 109.5 ?

loop_
_geom_bond_atom_site_label_1
_geom_bond_atom_site_label_2
_geom_bond_site_symmetry_2
_geom_bond_distance
_geom_bond_publ_flag
Au1 N11 . 2.039(4) y
Au1 Cl3 . 2.2632(15) y
Au1 Cl1 . 2.2708(14) y
Au1 Cl2 . 2.2799(15) y
N11 C12 . 1.333(7) y
N11 C16 . 1.364(7) y
C12 C13 . 1.393(8) ?
C12 C17 . 1.493(8) ?
C13 C14 . 1.373(8) ?
C13 H13 . 0.9500 ?
C14 C15 . 1.374(8) ?
C14 H14 . 0.9500 ?
C15 C16 . 1.359(8) ?
C15 H15 . 0.9500 ?
C16 H16 . 0.9500 ?
C17 H17A . 0.9800 ?
C17 H17B . 0.9800 ?
C17 H17C . 0.9800 ?

loop_
_geom_hbond_atom_site_label_D
_geom_hbond_atom_site_label_H
_geom_hbond_atom_site_label_A
_geom_hbond_site_symmetry_A
_geom_hbond_distance_DH
_geom_hbond_distance_HA
_geom_hbond_distance_DA
_geom_hbond_angle_DHA
_geom_hbond_publ_flag
C13 H13 Cl1 1_554 0.95 3.00 3.876(6) 153.1 ?
C14 H14 Cl1 2_546 0.95 2.96 3.617(6) 127.2 ?
C15 H15 Cl1 2_546 0.95 3.00 3.634(6) 125.6 ?
C17 H17A Cl1 4_575 0.98 3.05 3.964(6) 155.6 ?
C17 H17B Cl1 1_554 0.98 2.96 3.888(6) 158.6 yes
C14 H14 Cl2 3_666 0.95 2.93 3.538(6) 122.8 yes
C16 H16 Cl2 3_667 0.95 2.75 3.553(6) 142.2 yes
C17 H17C Cl2 . 0.98 2.90 3.596(6) 128.5 yes
C14 H14 Cl3 3_566 0.95 2.99 3.793(6) 143.5 ?

loop_
_geom_torsion_atom_site_label_1
_geom_torsion_atom_site_label_2
_geom_torsion_atom_site_label_3
_geom_torsion_atom_site_label_4
_geom_torsion_site_symmetry_1
_geom_torsion_site_symmetry_2
_geom_torsion_site_symmetry_3
_geom_torsion_site_symmetry_4
_geom_torsion
_geom_torsion_publ_flag
Cl3 Au1 N11 C12 . . . . 101.8(4) y
Cl2 Au1 N11 C12 . . . . -76.2(4) y
Cl3 Au1 N11 C16 . . . . -80.4(4) y
Cl2 Au1 N11 C16 . . . . 101.6(4) y
C16 N11 C12 C13 . . . . -1.0(8) ?
Au1 N11 C12 C13 . . . . 176.6(4) ?
C16 N11 C12 C17 . . . . 177.8(5) ?
Au1 N11 C12 C17 . . . . -4.6(7) ?
N11 C12 C13 C14 . . . . 0.1(9) ?
C17 C12 C13 C14 . . . . -178.6(6) ?
C12 C13 C14 C15 . . . . 1.0(9) ?
C13 C14 C15 C16 . . . . -1.2(9) ?
C14 C15 C16 N11 . . . . 0.4(9) ?
C12 N11 C16 C15 . . . . 0.8(9) ?
Au1 N11 C16 C15 . . . . -177.0(4) ?
